data_4504047
loop_
_publ_author_name
'Anderson, Travis M.'
'Thoma, Steven G.'
'Bonhomme, Fran\,cois'
'Rodriguez, Mark A.'
'Park, Hyunsoo'
'Parise, John B.'
'Alam, Todd M.'
'Larentzos, James P.'
'Nyman, May'

_publ_section_title
;
 Lithium Polyniobates. A Lindqvist-Supported Lithium&#x2212;Water
 Adamantane Cluster and Conversion of Hexaniobate to a Discrete Keggin
 Complex
;
_journal_issue 4
_journal_name_full 'Crystal Growth &amp; Design'
_journal_page_first 719
_journal_paper_doi 10.1021/cg0606904
_journal_volume 7
_journal_year 2007
_chemical_formula_moiety 'K Li8, (Nb12 Si O40), 12.5 O'
_chemical_formula_sum 'K Li8 Nb12 O52.5 Si'
_chemical_formula_weight 2077.63
_space_group_IT_number 14
_symmetry_cell_setting monoclinic
_symmetry_Int_Tables_number 14
_symmetry_space_group_name_Hall '-P 2ybc'
_symmetry_space_group_name_H-M 'P 1 21/c 1'
_atom_sites_solution_primary direct
_atom_sites_solution_secondary difmap
_audit_creation_method SHELXL-97
_cell_angle_alpha 90.00
_cell_angle_beta 105.41(3)
_cell_angle_gamma 90.00
_cell_formula_units_Z 4
_cell_length_a 20.341(4)
_cell_length_b 10.735(2)
_cell_length_c 21.438(4)
_cell_measurement_reflns_used 999
_cell_measurement_temperature 100(2)
_cell_measurement_theta_max 15.91
_cell_measurement_theta_min 0.72
_cell_volume 4512.9(16)
_computing_cell_refinement 'Bruker SMART'
_computing_data_collection 'Bruker SMART'
_computing_data_reduction 'Bruker SAINT'
_computing_publication_material 'SHEXL (Sheldrick, 2000)'
_computing_structure_refinement 'SHELXL (Sheldrick, 2000)'
_computing_structure_solution 'SHELXS (Sheldrick, 2000)'
_diffrn_ambient_temperature 100(2)
_diffrn_measured_fraction_theta_full 0.852
_diffrn_measured_fraction_theta_max 0.852
_diffrn_measurement_device_type 'SMART 6000 CCD detector'
_diffrn_measurement_method 'phi and omega scan'
_diffrn_radiation_monochromator graphite
_diffrn_radiation_probe x-ray
_diffrn_radiation_type synchrotron
_diffrn_radiation_wavelength 0.49594
_diffrn_reflns_av_R_equivalents 0.0000
_diffrn_reflns_av_sigmaI/netI 0.1095
_diffrn_reflns_limit_h_max 21
_diffrn_reflns_limit_h_min -22
_diffrn_reflns_limit_k_max 11
_diffrn_reflns_limit_k_min 0
_diffrn_reflns_limit_l_max 23
_diffrn_reflns_limit_l_min 0
_diffrn_reflns_number 6101
_diffrn_reflns_theta_full 15.91
_diffrn_reflns_theta_max 15.91
_diffrn_reflns_theta_min 0.72
_diffrn_source synchrotron
_diffrn_source_type 'APS beamline 15-ID'
_exptl_absorpt_coefficient_mu 7.041
_exptl_absorpt_correction_T_max 0.655
_exptl_absorpt_correction_T_min 0.097
_exptl_absorpt_correction_type multi-scan
_exptl_absorpt_process_details 'SADABS (Sheldrick, 2000)'
_exptl_crystal_colour Colourless
_exptl_crystal_density_diffrn 3.058
_exptl_crystal_density_method 'not measured'
_exptl_crystal_description block
_exptl_crystal_F_000 3876
_exptl_crystal_size_max 0.02
_exptl_crystal_size_mid 0.02
_exptl_crystal_size_min 0.015
_refine_diff_density_max 2.461
_refine_diff_density_min -1.834
_refine_diff_density_rms 0.350
_refine_ls_extinction_coef 0.00130(15)
_refine_ls_extinction_expression Fc^*^=kFc[1+0.001xFc^2^\l^3^/sin(2\q)]^-1/4^
_refine_ls_extinction_method SHELXL
_refine_ls_goodness_of_fit_ref 0.973
_refine_ls_matrix_type full
_refine_ls_number_parameters 366
_refine_ls_number_reflns 6101
_refine_ls_number_restraints 0
_refine_ls_restrained_S_all 0.973
_refine_ls_R_factor_all 0.0928
_refine_ls_R_factor_gt 0.0649
_refine_ls_shift/su_max 0.013
_refine_ls_shift/su_mean 0.000
_refine_ls_structure_factor_coef Fsqd
_refine_ls_weighting_details 'calc w=1/[\s^2^(Fo^2^)+(0.1016P)^2^+0.0000P] where P=(Fo^2^+2Fc^2^)/3'
_refine_ls_weighting_scheme calc
_refine_ls_wR_factor_gt 0.1632
_refine_ls_wR_factor_ref 0.1723
_reflns_number_gt 4068
_reflns_number_total 6101
_reflns_threshold_expression >2sigma(I)
_cod_data_source_file cg0606904si20061009_121049.cif
_cod_data_source_block fb_ord
_cod_original_cell_volume 4512.8(16)
_cod_original_sg_symbol_H-M 'P 21/c'
_cod_database_code 4504047

loop_
_symmetry_equiv_pos_as_xyz
'x, y, z'
'-x, y+1/2, -z+1/2'
'-x, -y, -z'
'x, -y-1/2, z-1/2'

loop_
_atom_site_label
_atom_site_type_symbol
_atom_site_fract_x
_atom_site_fract_y
_atom_site_fract_z
_atom_site_U_iso_or_equiv
_atom_site_adp_type
_atom_site_occupancy
_atom_site_symmetry_multiplicity
_atom_site_calc_flag
_atom_site_refinement_flags
Nb1 Nb 0.37736(10) 0.52888(19) 0.12872(10) 0.0144(5) Uani 1 1 d .
Nb2 Nb 0.38048(10) 0.23362(19) 0.06672(9) 0.0143(5) Uani 1 1 d .
Nb3 Nb 0.38304(10) 0.37024(18) -0.09376(10) 0.0144(5) Uani 1 1 d .
Nb4 Nb 0.12226(10) 0.5399(2) 0.06190(10) 0.0197(5) Uani 1 1 d .
Nb5 Nb 0.25503(10) 0.57124(19) -0.16990(10) 0.0171(5) Uani 1 1 d .
Nb6 Nb 0.37899(10) 0.66147(18) -0.03216(11) 0.0198(5) Uani 1 1 d .
Nb7 Nb 0.24198(11) 0.7566(2) 0.04767(10) 0.0168(5) Uani 1 1 d .
Nb8 Nb 0.12132(10) 0.6665(2) -0.09217(10) 0.0208(5) Uani 1 1 d .
Nb9 Nb 0.12081(11) 0.22022(18) -0.00667(10) 0.0205(6) Uani 1 1 d .
Nb10 Nb 0.25607(10) 0.3103(2) 0.14229(9) 0.0161(5) Uani 1 1 d .
Nb11 Nb 0.12109(10) 0.3393(2) -0.15580(10) 0.0210(5) Uani 1 1 d .
Nb12 Nb 0.24922(11) 0.13325(17) -0.08362(10) 0.0193(5) Uani 1 1 d .
Si Si 0.2500(3) 0.4448(6) -0.0157(3) 0.0121(13) Uani 1 1 d .
K1 K 0.1399(4) 1.0470(7) 0.1675(3) 0.057(2) Uani 1 1 d .
O1 O 0.2977(7) 0.4921(14) -0.0612(8) 0.016(4) Uiso 1 1 d .
O2 O 0.1999(8) 0.5564(14) -0.0043(7) 0.018(4) Uiso 1 1 d .
O3 O 0.2974(7) 0.4003(15) 0.0546(7) 0.017(4) Uiso 1 1 d .
O4 O 0.2034(8) 0.3255(15) -0.0516(7) 0.020(4) Uiso 1 1 d .
O5 O 0.0579(7) 0.5611(15) 0.1011(7) 0.016(4) Uiso 1 1 d .
O6 O 0.3270(7) 0.1954(15) 0.1304(7) 0.014(4) Uiso 1 1 d .
O7 O 0.4078(8) 0.3139(16) -0.0050(8) 0.021(4) Uiso 1 1 d .
O8 O 0.3107(7) 0.1393(14) 0.0036(7) 0.015(4) Uiso 1 1 d .
O9 O 0.1759(8) 0.1895(17) -0.1602(7) 0.022(4) Uiso 1 1 d .
O10 O 0.0948(8) 0.4992(14) -0.1247(8) 0.020(4) Uiso 1 1 d .
O11 O 0.4291(7) 0.3710(14) 0.1229(7) 0.015(4) Uiso 1 1 d .
O12 O 0.1754(8) 0.0799(15) -0.0383(8) 0.023(4) Uiso 1 1 d .
O13 O 0.4466(8) 0.1181(16) 0.0904(8) 0.022(4) Uiso 1 1 d .
O14 O 0.2639(8) -0.0193(15) -0.1105(8) 0.024(4) Uiso 1 1 d .
O15 O 0.4387(8) 0.5988(16) 0.1939(8) 0.027(4) Uiso 1 1 d .
O16 O 0.3057(7) 0.6563(14) 0.1129(7) 0.018(4) Uiso 1 1 d .
O17 O 0.1877(7) 0.4475(15) 0.1235(7) 0.015(4) Uiso 1 1 d .
O18 O 0.4468(8) 0.3006(16) -0.1247(8) 0.025(4) Uiso 1 1 d .
O19 O 0.1928(8) 0.4355(15) -0.1826(7) 0.020(4) Uiso 1 1 d .
O20 O 0.2577(8) 0.9059(15) 0.0803(7) 0.020(4) Uiso 1 1 d .
O21 O 0.1908(8) 0.6738(16) -0.1368(8) 0.022(4) Uiso 1 1 d .
O22 O 0.1698(8) 0.8008(17) -0.0342(8) 0.027(4) Uiso 1 1 d .
O23 O 0.3251(8) 0.4385(15) 0.1853(7) 0.021(4) Uiso 1 1 d .
O24 O 0.0654(8) 0.6263(16) -0.0241(8) 0.027(4) Uiso 1 1 d .
O25 O 0.1917(8) 0.2157(14) 0.0750(8) 0.021(4) Uiso 1 1 d .
O26 O 0.0574(9) 0.3221(18) -0.2308(8) 0.034(5) Uiso 1 1 d .
O27 O 0.3059(9) 0.7520(17) -0.0051(8) 0.026(4) Uiso 1 1 d .
O28 O 0.0604(9) 0.1243(19) 0.0145(9) 0.044(5) Uiso 1 1 d .
O29 O 0.4072(8) 0.5903(16) 0.0550(8) 0.026(4) Uiso 1 1 d .
O30 O 0.3275(7) 0.4519(14) -0.1742(7) 0.016(4) Uiso 1 1 d .
O31 O 0.3123(8) 0.2336(14) -0.1147(7) 0.018(4) Uiso 1 1 d .
O32 O 0.0912(8) 0.3813(15) 0.0154(7) 0.021(4) Uiso 1 1 d .
O33 O 0.3253(8) 0.6995(16) -0.1237(7) 0.021(4) Uiso 1 1 d .
O34 O 0.2381(8) 0.6328(15) -0.2497(8) 0.026(4) Uiso 1 1 d .
O35 O 0.4410(8) 0.7795(14) -0.0217(8) 0.026(5) Uiso 1 1 d .
O36 O 0.4312(8) 0.5255(15) -0.0622(8) 0.019(4) Uiso 1 1 d .
O37 O 0.1694(8) 0.6980(16) 0.0888(7) 0.018(4) Uiso 1 1 d .
O38 O 0.2399(8) 0.2500(16) 0.2129(7) 0.019(4) Uiso 1 1 d .
O39 O 0.0561(9) 0.7507(18) -0.1430(9) 0.035(5) Uiso 1 1 d .
O40 O 0.0713(8) 0.2543(17) -0.0977(8) 0.025(4) Uiso 1 1 d .
Li1 Li 0.531(2) 0.558(4) -0.045(2) 0.028(4) Uiso 1 1 d .
Li2 Li 0.252(2) 0.195(4) 0.301(2) 0.028(4) Uiso 1 1 d .
Li3 Li 0.255(2) -0.190(4) -0.089(2) 0.028(4) Uiso 1 1 d .
Li4 Li 0.254(2) 1.079(4) 0.060(2) 0.028(4) Uiso 1 1 d .
Li5 Li 0.037(2) 0.441(4) -0.072(2) 0.028(4) Uiso 1 1 d .
Li6 Li 0.252(2) 0.923(4) -0.3376(19) 0.028(4) Uiso 1 1 d .
Li7 Li 0.475(2) 0.328(4) -0.207(2) 0.028(4) Uiso 1 1 d .
Li8 Li 0.991(2) 0.074(4) 0.765(2) 0.028(4) Uiso 1 1 d .
OW1 O 0.2447(11) 0.892(2) -0.2488(10) 0.062(6) Uiso 1 1 d .
OW2 O 0.1188(8) 0.0578(15) -0.2711(8) 0.024(4) Uiso 1 1 d .
OW3 O 0.3608(9) 0.6637(18) -0.2870(9) 0.035(5) Uiso 1 1 d .
OW4 O 0.0989(8) -0.1961(16) -0.2718(8) 0.023(4) Uiso 1 1 d .
OW5 O 0.4062(7) 0.4162(14) -0.2598(7) 0.013(4) Uiso 1 1 d .
OW6 O 0.4232(9) 0.6795(18) 0.3283(8) 0.033(5) Uiso 1 1 d .
OW7 O 0.4849(10) 0.333(2) 0.2536(10) 0.051(6) Uiso 1 1 d .
OW8 O 0.4384(9) 0.4572(18) 0.4443(9) 0.040(5) Uiso 1 1 d .
OW9 O 0.4242(9) -0.1162(18) 0.1107(9) 0.041(5) Uiso 1 1 d .
OW10 O 0.3744(11) 0.442(2) 0.3096(10) 0.054(6) Uiso 1 1 d .
OW11 O 0.0244(14) 0.982(3) -0.1147(14) 0.096(9) Uiso 1 1 d .
OW12 O 0.0697(17) 0.859(3) 0.0935(17) 0.126(12) Uiso 1 1 d .
OW13 O 0.080(2) 0.212(4) -0.342(2) 0.067(14) Uiso 0.50 1 d P

loop_
_atom_site_aniso_label
_atom_site_aniso_U_11
_atom_site_aniso_U_22
_atom_site_aniso_U_33
_atom_site_aniso_U_23
_atom_site_aniso_U_13
_atom_site_aniso_U_12
Nb1 0.0146(11) 0.0138(11) 0.0144(12) -0.0027(9) 0.0031(9) -0.0012(9)
Nb2 0.0152(11) 0.0118(13) 0.0162(11) 0.0014(9) 0.0048(9) 0.0027(8)
Nb3 0.0171(11) 0.0113(12) 0.0158(12) -0.0018(10) 0.0060(9) -0.0002(9)
Nb4 0.0183(12) 0.0188(13) 0.0249(13) -0.0007(10) 0.0107(10) 0.0022(9)
Nb5 0.0224(11) 0.0109(11) 0.0195(12) -0.0004(9) 0.0080(10) 0.0008(9)
Nb6 0.0200(12) 0.0116(12) 0.0311(13) -0.0023(10) 0.0123(10) -0.0032(9)
Nb7 0.0230(12) 0.0079(10) 0.0216(11) 0.0000(10) 0.0095(10) 0.0019(9)
Nb8 0.0191(12) 0.0219(13) 0.0207(12) 0.0064(10) 0.0042(9) 0.0085(9)
Nb9 0.0201(12) 0.0216(17) 0.0205(12) -0.0033(10) 0.0068(10) -0.0045(9)
Nb10 0.0225(11) 0.0127(10) 0.0156(11) 0.0022(10) 0.0093(9) 0.0012(10)
Nb11 0.0181(11) 0.0242(13) 0.0189(12) -0.0047(11) 0.0018(9) -0.0026(9)
Nb12 0.0316(12) 0.0062(11) 0.0201(12) 0.0003(9) 0.0067(10) -0.0025(10)
Si 0.014(3) 0.015(3) 0.007(3) 0.002(3) 0.003(3) -0.001(3)
K1 0.059(5) 0.072(6) 0.029(4) 0.012(4) -0.007(3) -0.051(4)

loop_
_atom_type_symbol
_atom_type_description
_atom_type_scat_dispersion_real
_atom_type_scat_dispersion_imag
_atom_type_scat_source
Li Li -0.0004 0.0000 'International Tables Vol C Tables 4.2.6.8 and 6.1.1.4'
O O 0.0056 0.0036 'International Tables Vol C Tables 4.2.6.8 and 6.1.1.4'
Si Si 0.0522 0.0431 'International Tables Vol C Tables 4.2.6.8 and 6.1.1.4'
Nb Nb -0.2490 2.3430 'International Tables Vol C Tables 4.2.6.8 and 6.1.1.4'
K K 0.1399 0.1562 'International Tables Vol C Tables 4.2.6.8 and 6.1.1.4'

loop_
_geom_angle_atom_site_label_1
_geom_angle_atom_site_label_2
_geom_angle_atom_site_label_3
_geom_angle
_geom_angle_site_symmetry_1
_geom_angle_site_symmetry_3
O15 Nb1 O29 100.9(7) . .
O15 Nb1 O16 100.1(7) . .
O29 Nb1 O16 90.1(7) . .
O15 Nb1 O11 97.8(7) . .
O29 Nb1 O11 87.4(7) . .
O16 Nb1 O11 162.1(6) . .
O15 Nb1 O23 95.8(7) . .
O29 Nb1 O23 163.3(7) . .
O16 Nb1 O23 87.3(6) . .
O11 Nb1 O23 90.0(6) . .
O15 Nb1 O3 168.8(7) . .
O29 Nb1 O3 87.7(6) . .
O16 Nb1 O3 86.8(6) . .
O11 Nb1 O3 75.4(6) . .
O23 Nb1 O3 75.7(6) . .
O15 Nb1 Li6 102.2(10) . 4_576
O29 Nb1 Li6 129.1(10) . 4_576
O16 Nb1 Li6 41.5(9) . 4_576
O11 Nb1 Li6 132.7(10) . 4_576
O23 Nb1 Li6 45.9(10) . 4_576
O3 Nb1 Li6 77.2(9) . 4_576
O15 Nb1 Li1 100.4(10) . 3_665
O29 Nb1 Li1 42.1(10) . 3_665
O16 Nb1 Li1 130.8(10) . 3_665
O11 Nb1 Li1 45.4(10) . 3_665
O23 Nb1 Li1 133.9(10) . 3_665
O3 Nb1 Li1 81.2(9) . 3_665
Li6 Nb1 Li1 157.3(12) 4_576 3_665
O15 Nb1 Li7 22.3(9) . 3_665
O29 Nb1 Li7 79.6(9) . 3_665
O16 Nb1 Li7 106.9(9) . 3_665
O11 Nb1 Li7 90.1(9) . 3_665
O23 Nb1 Li7 116.9(8) . 3_665
O3 Nb1 Li7 161.1(8) . 3_665
Li6 Nb1 Li7 121.6(11) 4_576 3_665
Li1 Nb1 Li7 80.1(11) 3_665 3_665
O13 Nb2 O8 100.9(7) . .
O13 Nb2 O7 100.2(7) . .
O8 Nb2 O7 89.4(6) . .
O13 Nb2 O11 97.2(7) . .
O8 Nb2 O11 161.9(6) . .
O7 Nb2 O11 87.2(6) . .
O13 Nb2 O6 99.6(7) . .
O8 Nb2 O6 86.6(6) . .
O7 Nb2 O6 160.2(6) . .
O11 Nb2 O6 90.6(6) . .
O13 Nb2 O3 169.9(6) . .
O8 Nb2 O3 87.2(6) . .
O7 Nb2 O3 85.8(6) . .
O11 Nb2 O3 74.8(6) . .
O6 Nb2 O3 74.7(6) . .
O13 Nb2 Li1 97.3(10) . 3_665
O8 Nb2 Li1 129.6(10) . 3_665
O7 Nb2 Li1 40.9(10) . 3_665
O11 Nb2 Li1 46.7(10) . 3_665
O6 Nb2 Li1 135.8(10) . 3_665
O3 Nb2 Li1 81.9(9) . 3_665
O13 Nb2 Li4 101.3(10) . 1_545
O8 Nb2 Li4 40.1(9) . 1_545
O7 Nb2 Li4 127.8(9) . 1_545
O11 Nb2 Li4 135.5(9) . 1_545
O6 Nb2 Li4 46.7(9) . 1_545
O3 Nb2 Li4 80.9(9) . 1_545
Li1 Nb2 Li4 160.3(12) 3_665 1_545
O18 Nb3 O7 102.3(7) . .
O18 Nb3 O36 98.1(7) . .
O7 Nb3 O36 87.1(7) . .
O18 Nb3 O30 99.4(7) . .
O7 Nb3 O30 158.2(6) . .
O36 Nb3 O30 92.4(6) . .
O18 Nb3 O31 99.2(7) . .
O7 Nb3 O31 88.6(6) . .
O36 Nb3 O31 162.8(6) . .
O30 Nb3 O31 85.4(6) . .
O18 Nb3 O1 171.4(7) . .
O7 Nb3 O1 84.5(6) . .
O36 Nb3 O1 76.8(6) . .
O30 Nb3 O1 74.2(6) . .
O31 Nb3 O1 86.2(6) . .
O18 Nb3 Li2 101.7(10) . 4_565
O7 Nb3 Li2 126.9(9) . 4_565
O36 Nb3 Li2 134.6(10) . 4_565
O30 Nb3 Li2 44.3(10) . 4_565
O31 Nb3 Li2 41.1(9) . 4_565
O1 Nb3 Li2 77.9(9) . 4_565
O18 Nb3 Li1 100.7(9) . 3_665
O7 Nb3 Li1 37.2(10) . 3_665
O36 Nb3 Li1 50.2(10) . 3_665
O30 Nb3 Li1 139.4(10) . 3_665
O31 Nb3 Li1 125.1(9) . 3_665
O1 Nb3 Li1 81.4(9) . 3_665
Li2 Nb3 Li1 155.6(11) 4_565 3_665
O5 Nb4 O17 102.2(7) . .
O5 Nb4 O37 96.7(7) . .
O17 Nb4 O37 92.9(7) . .
O5 Nb4 O32 100.0(7) . .
O17 Nb4 O32 88.3(7) . .
O37 Nb4 O32 162.6(6) . .
O5 Nb4 O24 93.2(7) . .
O17 Nb4 O24 164.1(6) . .
O37 Nb4 O24 89.3(6) . .
O32 Nb4 O24 85.0(6) . .
O5 Nb4 O2 166.3(6) . .
O17 Nb4 O2 90.0(6) . .
O37 Nb4 O2 76.2(6) . .
O32 Nb4 O2 86.5(6) . .
O24 Nb4 O2 75.2(6) . .
O5 Nb4 Li6 105.8(9) . 4_576
O17 Nb4 Li6 39.9(9) . 4_576
O37 Nb4 Li6 53.0(10) . 4_576
O32 Nb4 Li6 125.5(9) . 4_576
O24 Nb4 Li6 138.8(9) . 4_576
O2 Nb4 Li6 79.5(9) . 4_576
O5 Nb4 Li5 100.6(9) . .
O17 Nb4 Li5 125.4(10) . .
O37 Nb4 Li5 132.5(10) . .
O32 Nb4 Li5 38.9(10) . .
O24 Nb4 Li5 46.1(10) . .
O2 Nb4 Li5 76.8(9) . .
Li6 Nb4 Li5 152.2(11) 4_576 .
O5 Nb4 Li5 24.5(9) . 3_565
O17 Nb4 Li5 120.6(9) . 3_565
O37 Nb4 Li5 109.8(9) . 3_565
O32 Nb4 Li5 84.3(9) . 3_565
O24 Nb4 Li5 73.1(9) . 3_565
O2 Nb4 Li5 147.6(9) . 3_565
Li6 Nb4 Li5 130.3(11) 4_576 3_565
Li5 Nb4 Li5 76.5(13) . 3_565
O34 Nb5 O19 101.3(7) . .
O34 Nb5 O30 98.8(7) . .
O19 Nb5 O30 88.4(6) . .
O34 Nb5 O21 99.2(7) . .
O19 Nb5 O21 90.0(7) . .
O30 Nb5 O21 161.9(6) . .
O34 Nb5 O33 98.5(7) . .
O19 Nb5 O33 160.0(7) . .
O30 Nb5 O33 91.4(6) . .
O21 Nb5 O33 84.0(6) . .
O34 Nb5 O1 170.5(6) . .
O19 Nb5 O1 85.6(6) . .
O30 Nb5 O1 74.7(6) . .
O21 Nb5 O1 87.3(6) . .
O33 Nb5 O1 75.1(6) . .
O34 Nb5 Li2 99.6(10) . 4_565
O19 Nb5 Li2 41.1(9) . 4_565
O30 Nb5 Li2 47.7(9) . 4_565
O21 Nb5 Li2 130.2(10) . 4_565
O33 Nb5 Li2 137.2(10) . 4_565
O1 Nb5 Li2 81.2(9) . 4_565
O34 Nb5 Li3 101.7(9) . 1_565
O19 Nb5 Li3 127.9(9) . 1_565
O30 Nb5 Li3 132.5(9) . 1_565
O21 Nb5 Li3 40.4(9) . 1_565
O33 Nb5 Li3 43.6(9) . 1_565
O1 Nb5 Li3 78.7(9) . 1_565
Li2 Nb5 Li3 158.0(11) 4_565 1_565
O34 Nb5 K1 48.6(5) . 4_575
O19 Nb5 K1 53.0(5) . 4_575
O30 Nb5 K1 91.5(4) . 4_575
O21 Nb5 K1 101.9(5) . 4_575
O33 Nb5 K1 147.0(5) . 4_575
O1 Nb5 K1 137.0(4) . 4_575
Li2 Nb5 K1 60.8(8) 4_565 4_575
Li3 Nb5 K1 133.4(8) 1_565 4_575
O35 Nb6 O29 98.1(7) . .
O35 Nb6 O27 100.2(7) . .
O29 Nb6 O27 88.0(7) . .
O35 Nb6 O36 98.2(7) . .
O29 Nb6 O36 88.6(7) . .
O27 Nb6 O36 161.6(7) . .
O35 Nb6 O33 99.3(7) . .
O29 Nb6 O33 162.3(7) . .
O27 Nb6 O33 86.1(7) . .
O36 Nb6 O33 91.8(7) . .
O35 Nb6 O1 171.6(6) . .
O29 Nb6 O1 87.7(6) . .
O27 Nb6 O1 86.0(6) . .
O36 Nb6 O1 75.8(6) . .
O33 Nb6 O1 75.3(6) . .
O35 Nb6 Li3 99.7(10) . 1_565
O29 Nb6 Li3 127.1(9) . 1_565
O27 Nb6 Li3 40.0(9) . 1_565
O36 Nb6 Li3 136.6(9) . 1_565
O33 Nb6 Li3 46.4(9) . 1_565
O1 Nb6 Li3 81.4(9) . 1_565
O35 Nb6 Li1 100.1(9) . 3_665
O29 Nb6 Li1 39.3(9) . 3_665
O27 Nb6 Li1 125.5(9) . 3_665
O36 Nb6 Li1 49.4(9) . 3_665
O33 Nb6 Li1 138.5(10) . 3_665
O1 Nb6 Li1 80.5(9) . 3_665
Li3 Nb6 Li1 157.8(11) 1_565 3_665
O35 Nb6 Li1 66.7(10) . .
O29 Nb6 Li1 84.8(9) . .
O27 Nb6 Li1 163.9(9) . .
O36 Nb6 Li1 32.6(9) . .
O33 Nb6 Li1 104.8(9) . .
O1 Nb6 Li1 108.0(9) . .
Li3 Nb6 Li1 147.7(11) 1_565 .
Li1 Nb6 Li1 52.1(14) 3_665 .
O20 Nb7 O27 100.2(7) . .
O20 Nb7 O16 101.7(7) . .
O27 Nb7 O16 89.1(7) . .
O20 Nb7 O37 100.9(7) . .
O27 Nb7 O37 158.8(7) . .
O16 Nb7 O37 86.4(6) . .
O20 Nb7 O22 98.4(7) . .
O27 Nb7 O22 86.8(7) . .
O16 Nb7 O22 159.9(7) . .
O37 Nb7 O22 90.3(6) . .
O20 Nb7 O2 170.6(6) . .
O27 Nb7 O2 85.4(6) . .
O16 Nb7 O2 85.8(6) . .
O37 Nb7 O2 73.6(6) . .
O22 Nb7 O2 74.2(6) . .
O20 Nb7 Li3 99.1(10) . 1_565
O27 Nb7 Li3 37.4(10) . 1_565
O16 Nb7 Li3 125.4(9) . 1_565
O37 Nb7 Li3 137.5(9) . 1_565
O22 Nb7 Li3 49.6(9) . 1_565
O2 Nb7 Li3 80.8(9) . 1_565
O20 Nb7 Li6 106.8(9) . 4_576
O27 Nb7 Li6 122.3(9) . 4_576
O16 Nb7 Li6 36.4(9) . 4_576
O37 Nb7 Li6 50.1(9) . 4_576
O22 Nb7 Li6 135.9(9) . 4_576
O2 Nb7 Li6 75.9(9) . 4_576
Li3 Nb7 Li6 150.9(11) 1_565 4_576
O39 Nb8 O21 102.1(8) . .
O39 Nb8 O10 99.4(8) . .
O21 Nb8 O10 91.7(7) . .
O39 Nb8 O22 100.7(8) . .
O21 Nb8 O22 88.4(7) . .
O10 Nb8 O22 159.5(7) . .
O39 Nb8 O24 94.4(8) . .
O21 Nb8 O24 163.5(7) . .
O10 Nb8 O24 84.9(6) . .
O22 Nb8 O24 89.1(7) . .
O39 Nb8 O2 168.1(7) . .
O21 Nb8 O2 89.2(6) . .
O10 Nb8 O2 83.8(6) . .
O22 Nb8 O2 75.7(6) . .
O24 Nb8 O2 74.3(6) . .
O39 Nb8 Li5 98.1(10) . .
O21 Nb8 Li5 128.3(10) . .
O10 Nb8 Li5 37.9(9) . .
O22 Nb8 Li5 133.4(10) . .
O24 Nb8 Li5 47.0(10) . .
O2 Nb8 Li5 77.3(9) . .
O39 Nb8 Li3 105.9(10) . 1_565
O21 Nb8 Li3 39.8(9) . 1_565
O10 Nb8 Li3 128.5(9) . 1_565
O22 Nb8 Li3 48.6(9) . 1_565
O24 Nb8 Li3 135.3(9) . 1_565
O2 Nb8 Li3 80.4(9) . 1_565
Li5 Nb8 Li3 155.0(12) . 1_565
O28 Nb9 O32 100.2(8) . .
O28 Nb9 O25 98.9(8) . .
O32 Nb9 O25 90.3(6) . .
O28 Nb9 O40 98.9(8) . .
O32 Nb9 O40 88.1(7) . .
O25 Nb9 O40 162.1(7) . .
O28 Nb9 O12 97.5(8) . .
O32 Nb9 O12 162.3(6) . .
O25 Nb9 O12 86.8(6) . .
O40 Nb9 O12 89.4(7) . .
O28 Nb9 O4 169.5(7) . .
O32 Nb9 O4 88.5(6) . .
O25 Nb9 O4 86.8(6) . .
O40 Nb9 O4 75.4(6) . .
O12 Nb9 O4 73.9(6) . .
O28 Nb9 Li5 103.4(10) . .
O32 Nb9 Li5 40.5(10) . .
O25 Nb9 Li5 128.5(10) . .
O40 Nb9 Li5 47.5(10) . .
O12 Nb9 Li5 134.1(9) . .
O4 Nb9 Li5 79.4(9) . .
O28 Nb9 Li4 100.6(10) . 1_545
O32 Nb9 Li4 128.0(9) . 1_545
O25 Nb9 Li4 39.5(9) . 1_545
O40 Nb9 Li4 134.2(9) . 1_545
O12 Nb9 Li4 47.3(9) . 1_545
O4 Nb9 Li4 78.1(9) . 1_545
Li5 Nb9 Li4 155.1(11) . 1_545
O28 Nb9 K1 53.2(6) . 1_545
O32 Nb9 K1 98.2(5) . 1_545
O25 Nb9 K1 45.7(5) . 1_545
O40 Nb9 K1 152.0(5) . 1_545
O12 Nb9 K1 92.3(5) . 1_545
O4 Nb9 K1 131.7(4) . 1_545
Li5 Nb9 K1 132.8(8) . 1_545
Li4 Nb9 K1 60.1(8) 1_545 1_545
O38 Nb10 O25 101.6(7) . .
O38 Nb10 O6 101.1(7) . .
O25 Nb10 O6 87.1(6) . .
O38 Nb10 O17 99.6(7) . .
O25 Nb10 O17 86.6(6) . .
O6 Nb10 O17 159.2(6) . .
O38 Nb10 O23 97.2(7) . .
O25 Nb10 O23 160.9(6) . .
O6 Nb10 O23 92.4(6) . .
O17 Nb10 O23 87.3(6) . .
O38 Nb10 O3 170.7(6) . .
O25 Nb10 O3 86.4(6) . .
O6 Nb10 O3 74.6(6) . .
O17 Nb10 O3 85.2(6) . .
O23 Nb10 O3 75.0(6) . .
O38 Nb10 Li6 102.6(9) . 4_576
O25 Nb10 Li6 125.8(10) . 4_576
O6 Nb10 Li6 133.5(10) . 4_576
O17 Nb10 Li6 41.9(10) . 4_576
O23 Nb10 Li6 45.4(10) . 4_576
O3 Nb10 Li6 75.7(9) . 4_576
O38 Nb10 Li4 103.0(10) . 1_545
O25 Nb10 Li4 41.0(9) . 1_545
O6 Nb10 Li4 46.2(9) . 1_545
O17 Nb10 Li4 125.9(9) . 1_545
O23 Nb10 Li4 136.4(9) . 1_545
O3 Nb10 Li4 80.1(9) . 1_545
Li6 Nb10 Li4 153.5(11) 4_576 1_545
O38 Nb10 K1 48.7(5) . 1_545
O25 Nb10 K1 53.2(5) . 1_545
O6 Nb10 K1 93.3(5) . 1_545
O17 Nb10 K1 98.7(4) . 1_545
O23 Nb10 K1 145.8(5) . 1_545
O3 Nb10 K1 138.8(4) . 1_545
Li6 Nb10 K1 132.0(8) 4_576 1_545
Li4 Nb10 K1 64.4(8) 1_545 1_545
O26 Nb11 O10 101.4(8) . .
O26 Nb11 O9 99.0(8) . .
O10 Nb11 O9 159.4(7) . .
O26 Nb11 O19 101.9(7) . .
O10 Nb11 O19 86.1(6) . .
O9 Nb11 O19 86.7(7) . .
O26 Nb11 O40 98.3(8) . .
O10 Nb11 O40 87.6(7) . .
O9 Nb11 O40 92.5(7) . .
O19 Nb11 O40 159.6(6) . .
O26 Nb11 O4 170.2(8) . .
O10 Nb11 O4 85.7(6) . .
O9 Nb11 O4 74.5(6) . .
O19 Nb11 O4 85.3(6) . .
O40 Nb11 O4 74.9(6) . .
O26 Nb11 Li5 100.8(10) . .
O10 Nb11 Li5 39.6(10) . .
O9 Nb11 Li5 138.0(10) . .
O19 Nb11 Li5 124.2(10) . .
O40 Nb11 Li5 48.2(10) . .
O4 Nb11 Li5 80.2(9) . .
O26 Nb11 Li2 101.3(10) . 4_565
O10 Nb11 Li2 122.9(10) . 4_565
O9 Nb11 Li2 48.8(10) . 4_565
O19 Nb11 Li2 38.1(10) . 4_565
O40 Nb11 Li2 138.7(10) . 4_565
O4 Nb11 Li2 80.2(9) . 4_565
Li5 Nb11 Li2 154.8(12) . 4_565
O26 Nb11 K1 54.7(6) . 4_575
O10 Nb11 K1 98.9(5) . 4_575
O9 Nb11 K1 90.3(5) . 4_575
O19 Nb11 K1 47.4(5) . 4_575
O40 Nb11 K1 153.0(5) . 4_575
O4 Nb11 K1 131.5(4) . 4_575
Li5 Nb11 K1 131.1(9) . 4_575
Li2 Nb11 K1 56.8(8) 4_565 4_575
O14 Nb12 O31 102.5(7) . .
O14 Nb12 O8 102.7(7) . .
O31 Nb12 O8 89.8(6) . .
O14 Nb12 O9 99.4(7) . .
O31 Nb12 O9 88.1(6) . .
O8 Nb12 O9 157.7(7) . .
O14 Nb12 O12 95.9(7) . .
O31 Nb12 O12 161.6(6) . .
O8 Nb12 O12 85.4(6) . .
O9 Nb12 O12 89.6(6) . .
O14 Nb12 O4 167.4(6) . .
O31 Nb12 O4 87.9(6) . .
O8 Nb12 O4 84.2(6) . .
O9 Nb12 O4 73.6(6) . .
O12 Nb12 O4 74.0(6) . .
O14 Nb12 Li4 100.6(10) . 1_545
O31 Nb12 Li4 126.7(9) . 1_545
O8 Nb12 Li4 38.2(9) . 1_545
O9 Nb12 Li4 133.9(9) . 1_545
O12 Nb12 Li4 47.4(9) . 1_545
O4 Nb12 Li4 78.1(9) . 1_545
O14 Nb12 Li2 104.2(10) . 4_565
O31 Nb12 Li2 40.0(9) . 4_565
O8 Nb12 Li2 126.9(9) . 4_565
O9 Nb12 Li2 48.1(9) . 4_565
O12 Nb12 Li2 135.2(9) . 4_565
O4 Nb12 Li2 79.2(9) . 4_565
Li4 Nb12 Li2 154.2(12) 1_545 4_565
O1 Si O3 110.2(8) . .
O1 Si O2 110.8(8) . .
O3 Si O2 108.4(8) . .
O1 Si O4 108.8(8) . .
O3 Si O4 109.1(8) . .
O2 Si O4 109.5(8) . .
OW12 K1 OW13 119.1(12) . 4_576
OW12 K1 O38 160.7(8) . 1_565
OW13 K1 O38 66.2(10) 4_576 1_565
OW12 K1 O34 91.7(8) . 4_576
OW13 K1 O34 146.4(10) 4_576 4_576
O38 K1 O34 89.3(5) 1_565 4_576
OW12 K1 O25 106.1(8) . 1_565
OW13 K1 O25 68.4(10) 4_576 1_565
O38 K1 O25 57.0(4) 1_565 1_565
O34 K1 O25 118.3(5) 4_576 1_565
OW12 K1 O19 129.0(8) . 4_576
OW13 K1 O19 92.4(11) 4_576 4_576
O38 K1 O19 66.3(4) 1_565 4_576
O34 K1 O19 55.5(4) 4_576 4_576
O25 K1 O19 123.2(5) 1_565 4_576
OW12 K1 OW11 52.8(9) . 3_575
OW13 K1 OW11 71.4(11) 4_576 3_575
O38 K1 OW11 137.5(7) 1_565 3_575
O34 K1 OW11 127.4(6) 4_576 3_575
O25 K1 OW11 109.2(6) 1_565 3_575
O19 K1 OW11 114.1(6) 4_576 3_575
OW12 K1 O28 64.7(8) . 1_565
OW13 K1 O28 67.7(10) 4_576 1_565
O38 K1 O28 104.5(5) 1_565 1_565
O34 K1 O28 144.2(5) 4_576 1_565
O25 K1 O28 51.8(4) 1_565 1_565
O19 K1 O28 160.0(5) 4_576 1_565
OW11 K1 O28 59.9(6) 3_575 1_565
OW12 K1 O26 114.2(8) . 4_576
OW13 K1 O26 52.6(11) 4_576 4_576
O38 K1 O26 84.2(5) 1_565 4_576
O34 K1 O26 104.6(5) 4_576 4_576
O25 K1 O26 119.0(5) 1_565 4_576
O19 K1 O26 53.5(4) 4_576 4_576
OW11 K1 O26 67.9(6) 3_575 4_576
O28 K1 O26 109.5(5) 1_565 4_576
OW12 K1 Li2 158.7(11) . 1_565
OW13 K1 Li2 79.6(12) 4_576 1_565
O38 K1 Li2 33.0(8) 1_565 1_565
O34 K1 Li2 67.9(8) 4_576 1_565
O25 K1 Li2 89.8(8) 1_565 1_565
O19 K1 Li2 33.4(7) 4_576 1_565
OW11 K1 Li2 135.4(9) 3_575 1_565
O28 K1 Li2 136.1(8) 1_565 1_565
O26 K1 Li2 67.6(8) 4_576 1_565
OW12 K1 Li8 68.6(10) . 3_666
OW13 K1 Li8 90.6(12) 4_576 3_666
O38 K1 Li8 130.7(8) 1_565 3_666
O34 K1 Li8 88.6(8) 4_576 3_666
O25 K1 Li8 153.1(8) 1_565 3_666
O19 K1 Li8 72.4(8) 4_576 3_666
OW11 K1 Li8 45.7(8) 3_575 3_666
O28 K1 Li8 105.5(8) 1_565 3_666
O26 K1 Li8 49.2(8) 4_576 3_666
Li2 K1 Li8 103.2(10) 1_565 3_666
OW12 K1 Li4 91.4(10) . .
OW13 K1 Li4 101.5(12) 4_576 .
O38 K1 Li4 69.2(7) 1_565 .
O34 K1 Li4 89.9(8) 4_576 .
O25 K1 Li4 33.1(7) 1_565 .
O19 K1 Li4 122.4(7) 4_576 .
OW11 K1 Li4 123.4(8) 3_575 .
O28 K1 Li4 65.6(7) 1_565 .
O26 K1 Li4 149.6(8) 4_576 .
Li2 K1 Li4 94.7(10) 1_565 .
Li8 K1 Li4 159.9(10) 3_666 .
Si O1 Nb5 124.7(8) . .
Si O1 Nb3 126.2(8) . .
Nb5 O1 Nb3 90.7(5) . .
Si O1 Nb6 123.7(8) . .
Nb5 O1 Nb6 91.7(5) . .
Nb3 O1 Nb6 89.2(5) . .
Si O2 Nb4 124.8(8) . .
Si O2 Nb8 123.3(8) . .
Nb4 O2 Nb8 95.4(5) . .
Si O2 Nb7 123.5(8) . .
Nb4 O2 Nb7 90.1(5) . .
Nb8 O2 Nb7 90.2(5) . .
Si O3 Nb1 125.2(9) . .
Si O3 Nb2 122.6(8) . .
Nb1 O3 Nb2 91.3(5) . .
Si O3 Nb10 125.8(8) . .
Nb1 O3 Nb10 91.6(5) . .
Nb2 O3 Nb10 89.9(5) . .
Si O4 Nb11 123.6(9) . .
Si O4 Nb9 123.2(8) . .
Nb11 O4 Nb9 90.7(5) . .
Si O4 Nb12 124.8(8) . .
Nb11 O4 Nb12 90.8(5) . .
Nb9 O4 Nb12 94.3(6) . .
Nb4 O5 Li5 132.6(16) . 3_565
Nb10 O6 Nb2 120.7(8) . .
Nb10 O6 Li4 93.6(13) . 1_545
Nb2 O6 Li4 91.9(12) . 1_545
Nb3 O7 Nb2 148.6(9) . .
Nb3 O7 Li1 106.4(15) . 3_665
Nb2 O7 Li1 98.3(15) . 3_665
Nb12 O8 Nb2 147.0(8) . .
Nb12 O8 Li4 104.1(14) . 1_545
Nb2 O8 Li4 100.2(14) . 1_545
Nb11 O9 Nb12 121.0(8) . .
Nb11 O9 Li2 91.3(13) . 4_565
Nb12 O9 Li2 91.9(12) . 4_565
Li5 O10 Nb8 104.0(16) . .
Li5 O10 Nb11 100.2(16) . .
Nb8 O10 Nb11 148.3(9) . .
Nb2 O11 Nb1 118.5(7) . .
Nb2 O11 Li1 91.4(14) . 3_665
Nb1 O11 Li1 93.2(14) . 3_665
Nb12 O12 Nb9 117.8(8) . .
Nb12 O12 Li4 90.7(12) . 1_545
Nb9 O12 Li4 90.5(12) . 1_545
Nb12 O14 Li3 139.8(16) . .
Nb1 O15 Li7 136.6(17) . 3_665
Li6 O16 Nb7 106.2(15) 4_576 .
Li6 O16 Nb1 95.6(15) 4_576 .
Nb7 O16 Nb1 145.8(8) . .
Nb4 O17 Li6 101.4(15) . 4_576
Nb4 O17 Nb10 148.7(9) . .
Li6 O17 Nb10 94.8(14) 4_576 .
Nb3 O18 Li7 132.1(16) . .
Nb5 O19 Li2 98.9(15) . 4_565
Nb5 O19 Nb11 150.0(9) . .
Li2 O19 Nb11 102.7(15) 4_565 .
Nb5 O19 K1 97.8(6) . 4_575
Li2 O19 K1 85.1(13) 4_565 4_575
Nb11 O19 K1 104.5(6) . 4_575
Nb7 O20 Li4 144.2(15) . .
Nb8 O21 Nb5 143.6(10) . .
Nb8 O21 Li3 103.5(13) . 1_565
Nb5 O21 Li3 100.7(14) . 1_565
Nb8 O22 Nb7 119.9(9) . .
Nb8 O22 Li3 91.7(13) . 1_565
Nb7 O22 Li3 89.0(12) . 1_565
Nb10 O23 Nb1 117.4(7) . .
Nb10 O23 Li6 90.7(14) . 4_576
Nb1 O23 Li6 88.3(13) . 4_576
Nb4 O24 Nb8 114.9(7) . .
Nb4 O24 Li5 91.1(13) . .
Nb8 O24 Li5 89.2(13) . .
Nb9 O25 Nb10 147.1(9) . .
Nb9 O25 Li4 102.7(14) . 1_545
Nb10 O25 Li4 99.6(14) . 1_545
Nb9 O25 K1 107.2(6) . 1_545
Nb10 O25 K1 96.2(6) . 1_545
Li4 O25 K1 91.0(13) 1_545 1_545
Nb11 O26 K1 99.8(7) . 4_575
Li3 O27 Nb7 104.8(15) 1_565 .
Li3 O27 Nb6 98.5(15) 1_565 .
Nb7 O27 Nb6 148.5(10) . .
Nb9 O28 K1 102.1(8) . 1_545
Nb1 O29 Nb6 145.9(9) . .
Nb1 O29 Li1 98.4(15) . 3_665
Nb6 O29 Li1 103.7(14) . 3_665
Nb5 O30 Nb3 120.2(7) . .
Nb5 O30 Li2 89.9(13) . 4_565
Nb3 O30 Li2 95.5(13) . 4_565
Nb12 O31 Nb3 146.1(9) . .
Nb12 O31 Li2 102.8(14) . 4_565
Nb3 O31 Li2 98.5(14) . 4_565
Nb9 O32 Nb4 144.3(8) . .
Nb9 O32 Li5 100.7(15) . .
Nb4 O32 Li5 102.5(15) . .
Nb6 O33 Nb5 117.6(8) . .
Nb6 O33 Li3 90.7(12) . 1_565
Nb5 O33 Li3 95.5(13) . 1_565
Nb5 O34 K1 105.0(7) . 4_575
Nb3 O36 Li1 126.8(16) . .
Nb3 O36 Nb6 118.1(7) . .
Li1 O36 Nb6 114.7(16) . .
Nb3 O36 Li1 91.0(12) . 3_665
Li1 O36 Li1 81.1(18) . 3_665
Nb6 O36 Li1 91.2(12) . 3_665
Nb4 O37 Nb7 120.1(8) . .
Nb4 O37 Li6 85.8(12) . 4_576
Nb7 O37 Li6 89.3(11) . 4_576
Nb10 O38 Li2 161.9(16) . .
Nb10 O38 K1 104.9(7) . 1_545
Li2 O38 K1 89.8(15) . 1_545
Nb9 O40 Nb11 119.0(8) . .
Nb9 O40 Li5 91.7(13) . .
Nb11 O40 Li5 89.4(13) . .
O7 Li1 O36 133(2) 3_665 .
O7 Li1 O29 107(2) 3_665 3_665
O36 Li1 O29 118(2) . 3_665
O7 Li1 O11 82.4(17) 3_665 3_665
O36 Li1 O11 119(2) . 3_665
O29 Li1 O11 80.8(16) 3_665 3_665
O7 Li1 O36 75.0(15) 3_665 3_665
O36 Li1 O36 98.9(18) . 3_665
O29 Li1 O36 76.3(15) 3_665 3_665
O11 Li1 O36 141(2) 3_665 3_665
O7 Li1 Li1 105(3) 3_665 3_665
O36 Li1 Li1 55.5(14) . 3_665
O29 Li1 Li1 97(2) 3_665 3_665
O11 Li1 Li1 173(3) 3_665 3_665
O36 Li1 Li1 43.5(13) 3_665 3_665
O7 Li1 Nb2 40.8(10) 3_665 3_665
O36 Li1 Nb2 137(2) . 3_665
O29 Li1 Nb2 99.2(16) 3_665 3_665
O11 Li1 Nb2 42.0(9) 3_665 3_665
O36 Li1 Nb2 112.1(16) 3_665 3_665
Li1 Li1 Nb2 145(3) 3_665 3_665
O7 Li1 Nb1 98.3(16) 3_665 3_665
O36 Li1 Nb1 126(2) . 3_665
O29 Li1 Nb1 39.4(9) 3_665 3_665
O11 Li1 Nb1 41.4(9) 3_665 3_665
O36 Li1 Nb1 111.3(16) 3_665 3_665
Li1 Li1 Nb1 136(3) 3_665 3_665
Nb2 Li1 Nb1 69.8(9) 3_665 3_665
O7 Li1 Nb3 36.4(9) 3_665 3_665
O36 Li1 Nb3 119.6(19) . 3_665
O29 Li1 Nb3 95.0(15) 3_665 3_665
O11 Li1 Nb3 114.7(17) 3_665 3_665
O36 Li1 Nb3 38.8(8) 3_665 3_665
Li1 Li1 Nb3 72.2(17) 3_665 3_665
Nb2 Li1 Nb3 75.8(10) 3_665 3_665
Nb1 Li1 Nb3 111.4(13) 3_665 3_665
O7 Li1 Nb6 92.4(16) 3_665 3_665
O36 Li1 Nb6 112.5(19) . 3_665
O29 Li1 Nb6 37.0(9) 3_665 3_665
O11 Li1 Nb6 112.8(16) 3_665 3_665
O36 Li1 Nb6 39.4(8) 3_665 3_665
Li1 Li1 Nb6 67.8(17) 3_665 3_665
Nb2 Li1 Nb6 110.7(13) 3_665 3_665
Nb1 Li1 Nb6 74.1(10) 3_665 3_665
Nb3 Li1 Nb6 65.5(9) 3_665 3_665
O7 Li1 Nb6 100.3(17) 3_665 .
O36 Li1 Nb6 32.7(9) . .
O29 Li1 Nb6 149(2) 3_665 .
O11 Li1 Nb6 118.9(17) 3_665 .
O36 Li1 Nb6 96.0(14) 3_665 .
Li1 Li1 Nb6 60.1(14) 3_665 .
Nb2 Li1 Nb6 111.6(14) 3_665 .
Nb1 Li1 Nb6 150.1(15) 3_665 .
Nb3 Li1 Nb6 97.3(12) 3_665 .
Nb6 Li1 Nb6 127.9(14) 3_665 .
O38 Li2 O19 118(2) . 4_566
O38 Li2 O31 130(2) . 4_566
O19 Li2 O31 111(2) 4_566 4_566
O38 Li2 O30 112(2) . 4_566
O19 Li2 O30 82.1(18) 4_566 4_566
O31 Li2 O30 80.6(16) 4_566 4_566
O38 Li2 O9 105(2) . 4_566
O19 Li2 O9 78.9(16) 4_566 4_566
O31 Li2 O9 77.2(15) 4_566 4_566
O30 Li2 O9 143(2) 4_566 4_566
O38 Li2 Nb5 120(2) . 4_566
O19 Li2 Nb5 40.0(10) 4_566 4_566
O31 Li2 Nb5 101.6(17) 4_566 4_566
O30 Li2 Nb5 42.5(9) 4_566 4_566
O9 Li2 Nb5 114.9(16) 4_566 4_566
O38 Li2 Nb11 115.8(19) . 4_566
O19 Li2 Nb11 39.2(9) 4_566 4_566
O31 Li2 Nb11 97.9(15) 4_566 4_566
O30 Li2 Nb11 116.7(18) 4_566 4_566
O9 Li2 Nb11 39.9(8) 4_566 4_566
Nb5 Li2 Nb11 77.6(11) 4_566 4_566
O38 Li2 Nb3 130.7(19) . 4_566
O19 Li2 Nb3 99.1(17) 4_566 4_566
O31 Li2 Nb3 40.4(9) 4_566 4_566
O30 Li2 Nb3 40.2(8) 4_566 4_566
O9 Li2 Nb3 112.8(15) 4_566 4_566
Nb5 Li2 Nb3 69.9(10) 4_566 4_566
Nb11 Li2 Nb3 113.5(13) 4_566 4_566
O38 Li2 Nb12 125(2) . 4_566
O19 Li2 Nb12 97.7(16) 4_566 4_566
O31 Li2 Nb12 37.2(9) 4_566 4_566
O30 Li2 Nb12 113.4(16) 4_566 4_566
O9 Li2 Nb12 40.0(8) 4_566 4_566
Nb5 Li2 Nb12 114.2(13) 4_566 4_566
Nb11 Li2 Nb12 68.0(9) 4_566 4_566
Nb3 Li2 Nb12 75.2(9) 4_566 4_566
O38 Li2 K1 57.2(12) . 1_545
O19 Li2 K1 61.6(12) 4_566 1_545
O31 Li2 K1 173(2) 4_566 1_545
O30 Li2 K1 97.9(15) 4_566 1_545
O9 Li2 K1 100.4(14) 4_566 1_545
Nb5 Li2 K1 72.9(10) 4_566 1_545
Nb11 Li2 K1 76.3(10) 4_566 1_545
Nb3 Li2 K1 137.7(15) 4_566 1_545
Nb12 Li2 K1 140.1(14) 4_566 1_545
O14 Li3 O27 118(2) . 1_545
O14 Li3 O21 131(2) . 1_545
O27 Li3 O21 110(2) 1_545 1_545
O14 Li3 O33 109(2) . 1_545
O27 Li3 O33 84.2(18) 1_545 1_545
O21 Li3 O33 79.8(16) 1_545 1_545
O14 Li3 O22 107(2) . 1_545
O27 Li3 O22 78.8(16) 1_545 1_545
O21 Li3 O22 76.4(15) 1_545 1_545
O33 Li3 O22 143(2) 1_545 1_545
O14 Li3 Nb6 119.3(19) . 1_545
O27 Li3 Nb6 41.5(10) 1_545 1_545
O21 Li3 Nb6 100.3(17) 1_545 1_545
O33 Li3 Nb6 42.9(9) 1_545 1_545
O22 Li3 Nb6 115.8(17) 1_545 1_545
O14 Li3 Nb7 116.9(19) . 1_545
O27 Li3 Nb7 37.8(9) 1_545 1_545
O21 Li3 Nb7 98.1(16) 1_545 1_545
O33 Li3 Nb7 117.6(18) 1_545 1_545
O22 Li3 Nb7 41.3(8) 1_545 1_545
Nb6 Li3 Nb7 77.7(10) 1_545 1_545
O14 Li3 Nb5 129.9(19) . 1_545
O27 Li3 Nb5 99.9(18) 1_545 1_545
O21 Li3 Nb5 38.8(9) 1_545 1_545
O33 Li3 Nb5 41.0(9) 1_545 1_545
O22 Li3 Nb5 110.9(17) 1_545 1_545
Nb6 Li3 Nb5 69.8(10) 1_545 1_545
Nb7 Li3 Nb5 113.2(14) 1_545 1_545
O14 Li3 Nb8 128(2) . 1_545
O27 Li3 Nb8 96.4(17) 1_545 1_545
O21 Li3 Nb8 36.6(8) 1_545 1_545
O33 Li3 Nb8 112.2(18) 1_545 1_545
O22 Li3 Nb8 39.7(8) 1_545 1_545
Nb6 Li3 Nb8 112.7(14) 1_545 1_545
Nb7 Li3 Nb8 68.4(9) 1_545 1_545
Nb5 Li3 Nb8 73.0(10) 1_545 1_545
O20 Li4 O8 118(2) . 1_565
O20 Li4 O25 131(2) . 1_565
O8 Li4 O25 111(2) 1_565 1_565
O20 Li4 O6 115(2) . 1_565
O8 Li4 O6 81.0(16) 1_565 1_565
O25 Li4 O6 79.4(16) 1_565 1_565
O20 Li4 O12 100.9(19) . 1_565
O8 Li4 O12 79.5(15) 1_565 1_565
O25 Li4 O12 80.0(16) 1_565 1_565
O6 Li4 O12 144(2) 1_565 1_565
O20 Li4 Nb2 123.1(19) . 1_565
O8 Li4 Nb2 39.7(9) 1_565 1_565
O25 Li4 Nb2 99.1(16) 1_565 1_565
O6 Li4 Nb2 41.5(8) 1_565 1_565
O12 Li4 Nb2 115.1(16) 1_565 1_565
O20 Li4 Nb10 131.7(19) . 1_565
O8 Li4 Nb10 99.8(17) 1_565 1_565
O25 Li4 Nb10 39.3(9) 1_565 1_565
O6 Li4 Nb10 40.2(8) 1_565 1_565
O12 Li4 Nb10 115.5(17) 1_565 1_565
Nb2 Li4 Nb10 69.3(9) 1_565 1_565
O20 Li4 Nb12 113.7(18) . 1_565
O8 Li4 Nb12 37.7(9) 1_565 1_565
O25 Li4 Nb12 99.7(16) 1_565 1_565
O6 Li4 Nb12 114.7(16) 1_565 1_565
O12 Li4 Nb12 42.0(8) 1_565 1_565
Nb2 Li4 Nb12 75.7(10) 1_565 1_565
Nb10 Li4 Nb12 114.6(14) 1_565 1_565
O20 Li4 Nb9 123.6(19) . 1_565
O8 Li4 Nb9 98.1(16) 1_565 1_565
O25 Li4 Nb9 37.8(9) 1_565 1_565
O6 Li4 Nb9 112.6(17) 1_565 1_565
O12 Li4 Nb9 42.3(8) 1_565 1_565
Nb2 Li4 Nb9 112.5(13) 1_565 1_565
Nb10 Li4 Nb9 75.1(10) 1_565 1_565
Nb12 Li4 Nb9 70.1(9) 1_565 1_565
O20 Li4 K1 75.7(13) . .
O8 Li4 K1 166(2) 1_565 .
O25 Li4 K1 55.9(11) 1_565 .
O6 Li4 K1 92.3(13) 1_565 .
O12 Li4 K1 99.7(14) 1_565 .
Nb2 Li4 K1 133.3(13) 1_565 .
Nb10 Li4 K1 68.0(8) 1_565 .
Nb12 Li4 K1 140.6(14) 1_565 .
Nb9 Li4 K1 73.3(9) 1_565 .
O5 Li5 O10 122(2) 3_565 .
O5 Li5 O32 125(2) 3_565 .
O10 Li5 O32 113(2) . .
O5 Li5 O40 105(2) 3_565 .
O10 Li5 O40 82.5(17) . .
O32 Li5 O40 79.6(17) . .
O5 Li5 O24 106(2) 3_565 .
O10 Li5 O24 81.9(18) . .
O32 Li5 O24 81.3(17) . .
O40 Li5 O24 148(2) . .
O5 Li5 Nb11 120(2) 3_565 .
O10 Li5 Nb11 40.3(10) . .
O32 Li5 Nb11 100.9(17) . .
O40 Li5 Nb11 42.4(9) . .
O24 Li5 Nb11 118.7(17) . .
O5 Li5 Nb9 123(2) 3_565 .
O10 Li5 Nb9 99.9(17) . .
O32 Li5 Nb9 38.8(10) . .
O40 Li5 Nb9 40.8(9) . .
O24 Li5 Nb9 116.3(17) . .
Nb11 Li5 Nb9 69.8(10) . .
O5 Li5 Nb8 122(2) 3_565 .
O10 Li5 Nb8 38.1(10) . .
O32 Li5 Nb8 101.5(17) . .
O40 Li5 Nb8 116.9(17) . .
O24 Li5 Nb8 43.8(9) . .
Nb11 Li5 Nb8 76.9(10) . .
Nb9 Li5 Nb8 114.8(13) . .
O5 Li5 Nb4 126(2) 3_565 .
O10 Li5 Nb4 99.0(17) . .
O32 Li5 Nb4 38.6(10) . .
O40 Li5 Nb4 113.9(17) . .
O24 Li5 Nb4 42.8(9) . .
Nb11 Li5 Nb4 114.4(13) . .
Nb9 Li5 Nb4 74.9(10) . .
Nb8 Li5 Nb4 70.6(10) . .
O5 Li5 Nb4 22.8(8) 3_565 3_565
O10 Li5 Nb4 140(2) . 3_565
O32 Li5 Nb4 105.3(17) . 3_565
O40 Li5 Nb4 116.4(17) . 3_565
O24 Li5 Nb4 92.9(14) . 3_565
Nb11 Li5 Nb4 141.6(15) . 3_565
Nb9 Li5 Nb4 117.3(14) . 3_565
Nb8 Li5 Nb4 123.5(15) . 3_565
Nb4 Li5 Nb4 103.5(13) . 3_565
O16 Li6 O17 120(2) 4_575 4_575
O16 Li6 OW1 131(2) 4_575 .
O17 Li6 OW1 108(2) 4_575 .
O16 Li6 O23 88.7(18) 4_575 4_575
O17 Li6 O23 87.2(18) 4_575 4_575
OW1 Li6 O23 97.3(19) . 4_575
O16 Li6 O37 78.0(15) 4_575 4_575
O17 Li6 O37 79.9(16) 4_575 4_575
OW1 Li6 O37 109(2) . 4_575
O23 Li6 O37 153(2) 4_575 4_575
O16 Li6 Nb1 42.9(10) 4_575 4_575
O17 Li6 Nb1 108.0(17) 4_575 4_575
OW1 Li6 Nb1 125(2) . 4_575
O23 Li6 Nb1 45.8(9) 4_575 4_575
O37 Li6 Nb1 116.9(15) 4_575 4_575
O16 Li6 Nb10 108.6(17) 4_575 4_575
O17 Li6 Nb10 43.3(10) 4_575 4_575
OW1 Li6 Nb10 108.8(18) . 4_575
O23 Li6 Nb10 43.9(9) 4_575 4_575
O37 Li6 Nb10 119.0(16) 4_575 4_575
Nb1 Li6 Nb10 74.1(10) 4_575 4_575
O16 Li6 Nb4 100.6(16) 4_575 4_575
O17 Li6 Nb4 38.7(9) 4_575 4_575
OW1 Li6 Nb4 116.0(19) . 4_575
O23 Li6 Nb4 121.6(18) 4_575 4_575
O37 Li6 Nb4 41.3(8) 4_575 4_575
Nb1 Li6 Nb4 118.3(13) 4_575 4_575
Nb10 Li6 Nb4 79.3(11) 4_575 4_575
O16 Li6 Nb7 37.5(9) 4_575 4_575
O17 Li6 Nb7 102.0(16) 4_575 4_575
OW1 Li6 Nb7 131(2) . 4_575
O23 Li6 Nb7 122.2(17) 4_575 4_575
O37 Li6 Nb7 40.6(7) 4_575 4_575
Nb1 Li6 Nb7 77.8(10) 4_575 4_575
Nb10 Li6 Nb7 119.8(13) 4_575 4_575
Nb4 Li6 Nb7 69.2(9) 4_575 4_575
OW5 Li7 O15 114(2) . 3_665
OW5 Li7 OW7 110(2) . 4_565
O15 Li7 OW7 103(2) 3_665 4_565
OW5 Li7 O18 106(2) . .
O15 Li7 O18 114(2) 3_665 .
OW7 Li7 O18 110(2) 4_565 .
OW5 Li7 Nb1 121(2) . 3_665
O15 Li7 Nb1 21.1(9) 3_665 3_665
OW7 Li7 Nb1 115.5(17) 4_565 3_665
O18 Li7 Nb1 93.3(15) . 3_665
OW11 Li8 K1 60.5(10) 1_646 3_666
Li8 OW11 K1 73.8(11) 1_464 3_575

loop_
_geom_bond_atom_site_label_1
_geom_bond_atom_site_label_2
_geom_bond_distance
_geom_bond_site_symmetry_2
Nb1 O15 1.774(16) .
Nb1 O29 1.952(16) .
Nb1 O16 1.962(15) .
Nb1 O11 2.016(15) .
Nb1 O23 2.056(15) .
Nb1 O3 2.388(15) .
Nb1 Li6 2.87(4) 4_576
Nb1 Li1 3.04(4) 3_665
Nb1 Li7 3.39(4) 3_665
Nb2 O13 1.800(16) .
Nb2 O8 1.962(15) .
Nb2 O7 1.966(16) .
Nb2 O11 1.992(15) .
Nb2 O6 2.002(14) .
Nb2 O3 2.427(15) .
Nb2 Li1 2.98(4) 3_665
Nb2 Li4 3.02(4) 1_545
Nb3 O18 1.772(16) .
Nb3 O7 1.932(16) .
Nb3 O36 1.960(15) .
Nb3 O30 1.995(15) .
Nb3 O31 2.020(15) .
Nb3 O1 2.420(15) .
Nb3 Li2 3.08(4) 4_565
Nb3 Li1 3.13(4) 3_665
Nb4 O5 1.748(14) .
Nb4 O17 1.888(15) .
Nb4 O37 1.959(17) .
Nb4 O32 1.989(16) .
Nb4 O24 2.113(17) .
Nb4 O2 2.394(14) .
Nb4 Li6 2.96(4) 4_576
Nb4 Li5 3.11(4) .
Nb4 Li5 3.32(4) 3_565
Nb5 O34 1.781(16) .
Nb5 O19 1.902(16) .
Nb5 O30 1.974(15) .
Nb5 O21 1.979(16) .
Nb5 O33 2.042(16) .
Nb5 O1 2.415(16) .
Nb5 Li2 2.92(5) 4_565
Nb5 Li3 3.10(4) 1_565
Nb5 K1 3.861(7) 4_575
Nb6 O35 1.760(16) .
Nb6 O29 1.959(16) .
Nb6 O27 1.987(17) .
Nb6 O36 2.008(16) .
Nb6 O33 2.017(16) .
Nb6 O1 2.424(15) .
Nb6 Li3 2.96(4) 1_565
Nb6 Li1 3.16(5) 3_665
Nb6 Li1 3.38(4) .
Nb7 O20 1.744(16) .
Nb7 O27 1.938(17) .
Nb7 O16 1.958(15) .
Nb7 O37 2.011(15) .
Nb7 O22 2.022(17) .
Nb7 O2 2.467(16) .
Nb7 Li3 3.06(4) 1_565
Nb7 Li6 3.09(4) 4_576
Nb8 O39 1.731(19) .
Nb8 O21 1.907(15) .
Nb8 O10 1.950(16) .
Nb8 O22 1.986(18) .
Nb8 O24 2.120(16) .
Nb8 O2 2.430(15) .
Nb8 Li5 3.06(5) .
Nb8 Li3 3.11(4) 1_565
Nb9 O28 1.752(19) .
Nb9 O32 1.930(16) .
Nb9 O25 1.950(16) .
Nb9 O40 1.978(17) .
Nb9 O12 2.090(16) .
Nb9 O4 2.427(15) .
Nb9 Li5 3.03(5) .
Nb9 Li4 3.11(4) 1_545
Nb9 K1 4.096(7) 1_545
Nb10 O38 1.756(15) .
Nb10 O25 1.956(16) .
Nb10 O6 1.966(15) .
Nb10 O17 1.992(15) .
Nb10 O23 2.007(16) .
Nb10 O3 2.453(15) .
Nb10 Li6 2.89(4) 4_576
Nb10 Li4 3.04(4) 1_545
Nb10 K1 3.814(6) 1_545
Nb11 O26 1.786(17) .
Nb11 O10 1.966(16) .
Nb11 O9 1.973(17) .
Nb11 O19 1.992(15) .
Nb11 O40 2.021(17) .
Nb11 O4 2.414(15) .
Nb11 Li5 3.00(4) .
Nb11 Li2 3.08(4) 4_565
Nb11 K1 4.093(8) 4_575
Nb12 O14 1.787(16) .
Nb12 O31 1.926(15) .
Nb12 O8 1.954(15) .
Nb12 O9 1.996(16) .
Nb12 O12 2.073(15) .
Nb12 O4 2.437(16) .
Nb12 Li4 3.10(4) 1_545
Nb12 Li2 3.11(4) 4_565
Si O1 1.628(16) .
Si O3 1.630(16) .
Si O2 1.633(16) .
Si O4 1.656(17) .
K1 OW12 2.73(3) .
K1 OW13 2.85(5) 4_576
K1 O38 2.963(17) 1_565
K1 O34 2.997(18) 4_576
K1 O25 3.070(17) 1_565
K1 O19 3.111(17) 4_576
K1 OW11 3.25(3) 3_575
K1 O28 3.35(2) 1_565
K1 O26 3.39(2) 4_576
K1 Li2 3.53(4) 1_565
K1 Li8 3.58(4) 3_666
K1 Li4 3.71(4) .
O5 Li5 1.87(4) 3_565
O6 Li4 2.20(4) 1_545
O7 Li1 1.97(5) 3_665
O8 Li4 1.98(4) 1_545
O9 Li2 2.31(5) 4_565
O10 Li5 1.94(5) .
O11 Li1 2.17(5) 3_665
O12 Li4 2.28(4) 1_545
O14 Li3 1.91(5) .
O15 Li7 1.88(4) 3_665
O16 Li6 1.91(4) 4_576
O17 Li6 1.94(5) 4_576
O18 Li7 2.01(5) .
O19 Li2 1.95(5) 4_565
O19 K1 3.111(17) 4_575
O20 Li4 1.91(5) .
O21 Li3 2.05(5) 1_565
O22 Li3 2.33(4) 1_565
O23 Li6 2.06(5) 4_576
O24 Li5 2.24(5) .
O25 Li4 2.03(5) 1_545
O25 K1 3.070(17) 1_545
O26 K1 3.39(2) 4_575
O27 Li3 1.92(5) 1_565
O28 K1 3.35(2) 1_545
O29 Li1 2.06(5) 3_665
O30 Li2 2.16(5) 4_565
O31 Li2 2.05(5) 4_565
O32 Li5 2.00(5) .
O33 Li3 2.15(5) 1_565
O34 K1 2.997(18) 4_575
O36 Li1 2.01(4) .
O36 Li1 2.40(5) 3_665
O37 Li6 2.37(5) 4_576
O38 Li2 1.92(4) .
O38 K1 2.963(17) 1_545
O40 Li5 2.23(5) .
Li1 O7 1.97(5) 3_665
Li1 O29 2.06(5) 3_665
Li1 O11 2.17(5) 3_665
Li1 O36 2.40(5) 3_665
Li1 Li1 2.88(9) 3_665
Li1 Nb2 2.98(4) 3_665
Li1 Nb1 3.04(4) 3_665
Li1 Nb3 3.13(4) 3_665
Li1 Nb6 3.16(5) 3_665
Li2 O19 1.95(5) 4_566
Li2 O31 2.05(5) 4_566
Li2 O30 2.16(5) 4_566
Li2 O9 2.31(5) 4_566
Li2 Nb5 2.92(5) 4_566
Li2 Nb11 3.08(4) 4_566
Li2 Nb3 3.08(4) 4_566
Li2 Nb12 3.11(4) 4_566
Li2 K1 3.53(4) 1_545
Li3 O27 1.92(5) 1_545
Li3 O21 2.05(5) 1_545
Li3 O33 2.15(5) 1_545
Li3 O22 2.33(4) 1_545
Li3 Nb6 2.96(4) 1_545
Li3 Nb7 3.06(4) 1_545
Li3 Nb5 3.10(4) 1_545
Li3 Nb8 3.11(4) 1_545
Li4 O8 1.98(4) 1_565
Li4 O25 2.03(5) 1_565
Li4 O6 2.20(4) 1_565
Li4 O12 2.28(4) 1_565
Li4 Nb2 3.02(4) 1_565
Li4 Nb10 3.04(4) 1_565
Li4 Nb12 3.10(4) 1_565
Li4 Nb9 3.11(4) 1_565
Li5 O5 1.87(4) 3_565
Li5 Nb4 3.32(4) 3_565
Li6 O16 1.91(4) 4_575
Li6 O17 1.94(5) 4_575
Li6 OW1 1.98(4) .
Li6 O23 2.06(5) 4_575
Li6 O37 2.37(5) 4_575
Li6 Nb1 2.87(4) 4_575
Li6 Nb10 2.89(4) 4_575
Li6 Nb4 2.96(4) 4_575
Li6 Nb7 3.09(4) 4_575
Li7 OW5 1.81(4) .
Li7 O15 1.88(4) 3_665
Li7 OW7 1.97(5) 4_565
Li7 Nb1 3.39(4) 3_665
Li8 OW11 2.67(5) 1_646
Li8 K1 3.58(4) 3_666
OW7 Li7 1.97(5) 4_566
OW11 Li8 2.67(5) 1_464
OW11 K1 3.25(3) 3_575
OW13 K1 2.85(5) 4_575
